data_4324802
loop_
_publ_author_name
'Agnes Mrutu'
'Diane A. Dickie'
'Karen I. Goldberg'
'Richard A. Kemp'

_publ_contact_author_address
;Department of Chemistry and Chemical Biology
University of New Mexico
MSC02 2060
Albuquerque, NM, USA
87131
;
_publ_contact_author_email rakemp@unm.edu
_publ_contact_author_name 'Kemp, Richard A.'
_publ_contact_author_phone 505-272-7609
_publ_section_title
;
 A Unique Three-Dimensional Coordination Cluster Based on a Silver Carbene
 Complex
;
_journal_name_full 'Inorganic Chemistry'
_journal_page_first 2729
_journal_page_last 2731
_journal_paper_doi 10.1021/ic200029c
_journal_volume 50
_journal_year 2011
_chemical_formula_sum 'C26 H26 Ag7 N17 O21.5'
_chemical_formula_weight 1675.74
_chemical_name_systematic
; 
 ? 
;
_space_group_IT_number 14
_symmetry_cell_setting monoclinic
_symmetry_space_group_name_Hall '-P 2yn'
_symmetry_space_group_name_H-M 'P 1 21/n 1'
_atom_sites_solution_hydrogens geom
_atom_sites_solution_primary direct
_atom_sites_solution_secondary difmap
_audit_creation_method SHELXLTL
_cell_angle_alpha 90.00
_cell_angle_beta 102.277(2)
_cell_angle_gamma 90.00
_cell_formula_units_Z 4
_cell_length_a 19.964(2)
_cell_length_b 10.3259(11)
_cell_length_c 20.967(2)
_cell_measurement_reflns_used 9135
_cell_measurement_temperature 110(2)
_cell_measurement_theta_max 28.24
_cell_measurement_theta_min 2.21
_cell_volume 4223.4(7)
_computing_cell_refinement 'Bruker SAINT'
_computing_data_collection 'Bruker SMART'
_computing_data_reduction 'Bruker SAINT'
_computing_molecular_graphics 'Bruker SHELXTL'
_computing_publication_material 'Bruker SHELXTL'
_computing_structure_refinement 'Bruker SHELXTL'
_computing_structure_solution 'Bruker SHELXTL'
_diffrn_ambient_temperature 110(2)
_diffrn_measured_fraction_theta_full 1.000
_diffrn_measured_fraction_theta_max 1.000
_diffrn_measurement_device_type 'Bruker Apex CCD area detector'
_diffrn_measurement_method 'phi and omega scans'
_diffrn_radiation_monochromator graphite
_diffrn_radiation_source 'fine-focus sealed tube'
_diffrn_radiation_type MoK\a
_diffrn_radiation_wavelength 0.71073
_diffrn_reflns_av_R_equivalents 0.0262
_diffrn_reflns_av_sigmaI/netI 0.0184
_diffrn_reflns_limit_h_max 23
_diffrn_reflns_limit_h_min -23
_diffrn_reflns_limit_k_max 12
_diffrn_reflns_limit_k_min -12
_diffrn_reflns_limit_l_max 24
_diffrn_reflns_limit_l_min -24
_diffrn_reflns_number 39531
_diffrn_reflns_theta_full 25.00
_diffrn_reflns_theta_max 25.00
_diffrn_reflns_theta_min 1.28
_exptl_absorpt_coefficient_mu 3.283
_exptl_absorpt_correction_T_max 0.7140
_exptl_absorpt_correction_T_min 0.5320
_exptl_absorpt_correction_type multi-scan
_exptl_absorpt_process_details SADABS
_exptl_crystal_colour colorless
_exptl_crystal_density_diffrn 2.637
_exptl_crystal_description block
_exptl_crystal_F_000 3212
_exptl_crystal_size_max 0.22
_exptl_crystal_size_mid 0.12
_exptl_crystal_size_min 0.11
_refine_diff_density_max 2.557
_refine_diff_density_min -2.635
_refine_diff_density_rms 0.158
_refine_ls_extinction_method none
_refine_ls_goodness_of_fit_ref 1.141
_refine_ls_hydrogen_treatment constr
_refine_ls_matrix_type full
_refine_ls_number_parameters 661
_refine_ls_number_reflns 7434
_refine_ls_number_restraints 8
_refine_ls_restrained_S_all 1.142
_refine_ls_R_factor_all 0.0399
_refine_ls_R_factor_gt 0.0377
_refine_ls_shift/su_max 0.002
_refine_ls_shift/su_mean 0.000
_refine_ls_structure_factor_coef Fsqd
_refine_ls_weighting_details 'calc w=1/[\s^2^(Fo^2^)+(0.0445P)^2^+37.7838P] where P=(Fo^2^+2Fc^2^)/3'
_refine_ls_weighting_scheme calc
_refine_ls_wR_factor_gt 0.0998
_refine_ls_wR_factor_ref 0.1013
_reflns_number_gt 7080
_reflns_number_total 7434
_reflns_threshold_expression >2sigma(I)
_cod_data_source_file ic200029c_si_002.cif
_cod_data_source_block rk2
_cod_original_cell_volume 4223.4(8)
_cod_original_formula_sum 'C26 H26 Ag7 N17 O21.50'
_cod_database_code 4324802

loop_
_symmetry_equiv_pos_as_xyz
'x, y, z'
'-x+1/2, y+1/2, -z+1/2'
'-x, -y, -z'
'x-1/2, -y-1/2, z-1/2'

loop_
_atom_site_label
_atom_site_type_symbol
_atom_site_fract_x
_atom_site_fract_y
_atom_site_fract_z
_atom_site_U_iso_or_equiv
_atom_site_adp_type
_atom_site_occupancy
_atom_site_symmetry_multiplicity
_atom_site_calc_flag
_atom_site_refinement_flags
_atom_site_disorder_assembly
_atom_site_disorder_group
Ag1 Ag 0.76055(2) 0.71933(4) 0.56847(2) 0.01503(11) Uani 1 1 d . . .
Ag2 Ag 0.84106(2) 0.51050(5) 0.63007(2) 0.02203(12) Uani 1 1 d . . .
Ag3 Ag 0.68874(2) 0.61563(5) 0.65276(2) 0.02062(12) Uani 1 1 d . . .
Ag4 Ag 0.75726(2) 0.91096(4) 0.46198(2) 0.01769(12) Uani 1 1 d . A .
Ag5 Ag 0.75390(3) 1.17199(5) 0.43099(3) 0.02856(14) Uani 1 1 d . . .
Ag6 Ag 0.75696(3) 0.94511(6) 0.32661(3) 0.03929(16) Uani 1 1 d . . .
Ag7 Ag 0.53154(3) 1.30079(6) 0.27688(3) 0.03268(15) Uani 1 1 d . . .
N1 N 0.8991(3) 0.7957(5) 0.6648(3) 0.0198(11) Uani 1 1 d . . .
N2 N 0.9181(3) 0.7363(5) 0.5720(3) 0.0178(11) Uani 1 1 d . . .
N3 N 0.8407(2) 0.6957(5) 0.4757(2) 0.0162(10) Uani 1 1 d . . .
N4 N 0.7552(3) 0.6622(5) 0.3841(2) 0.0173(11) Uani 1 1 d . . .
N5 N 0.6536(3) 0.7376(5) 0.3572(3) 0.0217(12) Uani 1 1 d . . .
N6 N 0.6153(3) 0.5869(5) 0.5068(3) 0.0180(11) Uani 1 1 d . . .
N7 N 0.6056(2) 0.7808(5) 0.5387(2) 0.0150(10) Uani 1 1 d . . .
N8 N 0.6872(3) 0.9419(5) 0.5627(2) 0.0157(10) Uani 1 1 d . . .
N9 N 0.7765(3) 1.0879(5) 0.5834(3) 0.0165(10) Uani 1 1 d . . .
N10 N 0.8718(3) 1.0836(5) 0.5535(3) 0.0195(11) Uani 1 1 d . . .
N11 N 0.9600(3) 0.4558(6) 0.7407(3) 0.0308(14) Uani 1 1 d . . .
N12 N 0.8480(3) 1.3701(5) 0.5062(3) 0.0251(12) Uani 1 1 d . . .
N13 N 0.7732(3) 0.4341(5) 0.7441(3) 0.0196(11) Uani 1 1 d . . .
N14 N 0.5572(3) 0.5090(6) 0.6684(3) 0.0226(12) Uani 1 1 d . . .
N15 N 0.6002(3) 1.2041(6) 0.4098(3) 0.0255(13) Uani 1 1 d . . .
N16 N 0.9027(3) 0.8957(6) 0.3296(3) 0.0271(13) Uani 1 1 d . . .
C1 C 0.8661(3) 0.8218(7) 0.7198(3) 0.0240(14) Uani 1 1 d . . .
H1AA H 0.8177 0.7970 0.7077 0.036 Uiso 1 1 calc R . .
H1BA H 0.8697 0.9143 0.7304 0.036 Uiso 1 1 calc R . .
H1CA H 0.8889 0.7714 0.7578 0.036 Uiso 1 1 calc R . .
C2 C 0.9675(4) 0.8201(7) 0.6665(3) 0.0303(16) Uani 1 1 d . . .
H2AA H 0.9997 0.8576 0.7016 0.036 Uiso 1 1 calc R . .
C3 C 0.9800(3) 0.7804(7) 0.6086(3) 0.0278(15) Uani 1 1 d . . .
H3AA H 1.0227 0.7823 0.5956 0.033 Uiso 1 1 calc R . .
C4 C 0.8680(3) 0.7432(6) 0.6077(3) 0.0159(12) Uani 1 1 d . . .
C5 C 0.9060(3) 0.6920(6) 0.5063(3) 0.0170(12) Uani 1 1 d . . .
C6 C 0.9584(3) 0.6497(6) 0.4782(3) 0.0203(13) Uani 1 1 d . . .
H6AA H 1.0048 0.6524 0.5014 0.024 Uiso 1 1 calc R . .
C7 C 0.9413(3) 0.6035(7) 0.4155(3) 0.0254(15) Uani 1 1 d . . .
H7AA H 0.9762 0.5724 0.3949 0.030 Uiso 1 1 calc R . .
C8 C 0.8730(3) 0.6020(7) 0.3819(3) 0.0253(14) Uani 1 1 d . . .
H8AA H 0.8599 0.5691 0.3387 0.030 Uiso 1 1 calc R . .
C9 C 0.8259(3) 0.6504(6) 0.4145(3) 0.0173(12) Uani 1 1 d . . .
C10 C 0.7160(4) 0.5673(7) 0.3463(3) 0.0275(15) Uani 1 1 d . . .
H10A H 0.7312 0.4851 0.3348 0.033 Uiso 1 1 calc R . .
C11 C 0.6520(3) 0.6161(7) 0.3294(4) 0.0282(15) Uani 1 1 d . . .
H11A H 0.6131 0.5748 0.3033 0.034 Uiso 1 1 calc R . .
C12 C 0.7170(3) 0.7684(6) 0.3905(3) 0.0212(13) Uani 1 1 d . . .
C13 C 0.5943(4) 0.8249(8) 0.3464(4) 0.0351(17) Uani 1 1 d . . .
H13A H 0.6067 0.9054 0.3708 0.053 Uiso 1 1 calc R A .
H13B H 0.5563 0.7832 0.3614 0.053 Uiso 1 1 calc R . .
H13C H 0.5801 0.8446 0.2998 0.053 Uiso 1 1 calc R . .
C14 C 0.6411(4) 0.4569(7) 0.4983(4) 0.0303(16) Uani 1 1 d . . .
H14A H 0.6890 0.4504 0.5217 0.045 Uiso 1 1 calc R . .
H14B H 0.6380 0.4402 0.4518 0.045 Uiso 1 1 calc R . .
H14C H 0.6135 0.3929 0.5159 0.045 Uiso 1 1 calc R . .
C15 C 0.5498(3) 0.6258(6) 0.4796(3) 0.0214(13) Uani 1 1 d . . .
H15A H 0.5155 0.5758 0.4519 0.026 Uiso 1 1 calc R . .
C16 C 0.5431(3) 0.7475(7) 0.4996(3) 0.0211(13) Uani 1 1 d . . .
H16A H 0.5034 0.8004 0.4889 0.025 Uiso 1 1 calc R . .
C17 C 0.6510(3) 0.6806(6) 0.5447(3) 0.0148(12) Uani 1 1 d . . .
C18 C 0.6232(3) 0.9070(6) 0.5650(3) 0.0161(12) Uani 1 1 d . . .
C19 C 0.5787(3) 0.9806(6) 0.5919(3) 0.0188(13) Uani 1 1 d . . .
H19A H 0.5343 0.9503 0.5938 0.023 Uiso 1 1 calc R . .
C20 C 0.6020(3) 1.1010(6) 0.6161(3) 0.0188(13) Uani 1 1 d . . .
H20A H 0.5729 1.1556 0.6346 0.023 Uiso 1 1 calc R . .
C21 C 0.6673(3) 1.1424(6) 0.6136(3) 0.0183(13) Uani 1 1 d . . .
H21A H 0.6839 1.2251 0.6294 0.022 Uiso 1 1 calc R A .
C22 C 0.7071(3) 1.0574(6) 0.5869(3) 0.0142(12) Uani 1 1 d . . .
C23 C 0.8240(3) 1.1449(6) 0.6327(3) 0.0183(13) Uani 1 1 d . A .
H23A H 0.8161 1.1791 0.6724 0.022 Uiso 1 1 calc R . .
C24 C 0.8838(3) 1.1422(6) 0.6132(3) 0.0209(13) Uani 1 1 d . A .
H24A H 0.9264 1.1750 0.6366 0.025 Uiso 1 1 calc R . .
C25 C 0.8052(3) 1.0504(6) 0.5329(3) 0.0178(12) Uani 1 1 d . A .
C26 C 0.9247(3) 1.0609(7) 0.5152(3) 0.0246(14) Uani 1 1 d . . .
H26A H 0.9041 1.0173 0.4742 0.037 Uiso 1 1 calc R . .
H26B H 0.9611 1.0064 0.5403 0.037 Uiso 1 1 calc R . .
H26C H 0.9441 1.1440 0.5056 0.037 Uiso 1 1 calc R . .
O1 O 0.9257(4) 0.5580(6) 0.7393(3) 0.0558(18) Uani 1 1 d . . .
O2 O 0.9399(3) 0.3759(6) 0.6975(3) 0.0458(15) Uani 1 1 d . . .
O3 O 1.0100(4) 0.4353(6) 0.7847(3) 0.0555(18) Uani 1 1 d . . .
O4 O 0.8601(3) 1.3177(5) 0.4562(3) 0.0420(14) Uani 1 1 d . . .
O5 O 0.8941(2) 1.4268(4) 0.5451(2) 0.0264(10) Uani 1 1 d . . .
O6 O 0.7887(2) 1.3653(5) 0.5177(3) 0.0364(13) Uani 1 1 d . . .
O7 O 0.7656(2) 0.3953(5) 0.6852(2) 0.0261(10) Uani 1 1 d . . .
O8 O 0.7513(2) 0.5456(4) 0.7534(2) 0.0220(9) Uani 1 1 d . . .
O9 O 0.7996(3) 0.3661(5) 0.7897(3) 0.0333(12) Uani 1 1 d . . .
O10 O 0.5828(2) 0.6132(5) 0.6939(2) 0.0283(11) Uani 1 1 d . . .
O11 O 0.5883(2) 0.4447(5) 0.6333(2) 0.0271(10) Uani 1 1 d . . .
O12 O 0.5006(2) 0.4721(5) 0.6781(2) 0.0332(12) Uani 1 1 d . . .
O13 O 0.6421(3) 1.2409(5) 0.3762(3) 0.0358(12) Uani 1 1 d . . .
O14 O 0.5403(3) 1.2438(5) 0.3948(3) 0.0347(12) Uani 1 1 d . . .
O15 O 0.6190(4) 1.1317(6) 0.4564(3) 0.0536(17) Uani 1 1 d . . .
O16 O 0.8568(3) 0.8815(6) 0.2796(3) 0.0462(15) Uani 1 1 d . . .
O17 O 0.8874(3) 0.9139(7) 0.3830(3) 0.0549(17) Uani 1 1 d . . .
O18 O 0.9626(3) 0.8826(6) 0.3262(3) 0.0441(14) Uani 1 1 d . . .
N17 N 0.8117(10) 1.2393(19) 0.3028(10) 0.078(4) Uani 0.50 1 d PD A 1
O19 O 0.8143(7) 1.3475(14) 0.2742(7) 0.057(3) Uani 0.50 1 d PD . 1
O20 O 0.7592(7) 1.1760(17) 0.3108(8) 0.071(3) Uani 0.50 1 d PD A 1
O21 O 0.8657(8) 1.1716(17) 0.3240(8) 0.062(3) Uani 0.50 1 d PD A 1
N17A N 0.8281(10) 1.2558(19) 0.3114(10) 0.078(4) Uani 0.50 1 d PD B 2
O19A O 0.7744(7) 1.3023(15) 0.2799(7) 0.057(3) Uani 0.50 1 d PD B 2
O20A O 0.8771(7) 1.3166(16) 0.2970(8) 0.071(3) Uani 0.50 1 d PD B 2
O21A O 0.8340(9) 1.1578(16) 0.3470(7) 0.062(3) Uani 0.50 1 d PD B 2
O22 O 0.6789(7) 1.0914(10) 0.2728(5) 0.042(3) Uani 0.50 1 d P . .

loop_
_atom_site_aniso_label
_atom_site_aniso_U_11
_atom_site_aniso_U_22
_atom_site_aniso_U_33
_atom_site_aniso_U_23
_atom_site_aniso_U_13
_atom_site_aniso_U_12
Ag1 0.0102(2) 0.0169(2) 0.0177(2) 0.00163(17) 0.00232(17) -0.00100(17)
Ag2 0.0228(3) 0.0200(3) 0.0231(3) 0.00293(19) 0.0043(2) -0.00034(19)
Ag3 0.0157(2) 0.0258(3) 0.0194(2) 0.00697(19) 0.00171(18) -0.00313(19)
Ag4 0.0202(2) 0.0147(2) 0.0186(2) 0.00040(18) 0.00511(18) 0.00042(18)
Ag5 0.0335(3) 0.0186(3) 0.0308(3) 0.0022(2) 0.0005(2) -0.0009(2)
Ag6 0.0350(3) 0.0451(4) 0.0400(3) 0.0118(3) 0.0128(3) 0.0069(3)
Ag7 0.0406(3) 0.0344(3) 0.0234(3) 0.0012(2) 0.0076(2) -0.0085(2)
N1 0.020(3) 0.018(3) 0.020(3) 0.001(2) 0.002(2) -0.002(2)
N2 0.012(2) 0.022(3) 0.018(3) 0.004(2) 0.001(2) -0.001(2)
N3 0.012(2) 0.015(3) 0.022(3) 0.002(2) 0.004(2) 0.001(2)
N4 0.016(3) 0.019(3) 0.017(3) 0.000(2) 0.002(2) -0.003(2)
N5 0.014(3) 0.025(3) 0.025(3) 0.001(2) 0.002(2) 0.000(2)
N6 0.015(2) 0.020(3) 0.020(3) -0.003(2) 0.006(2) -0.004(2)
N7 0.011(2) 0.015(3) 0.018(3) 0.000(2) 0.0007(19) -0.0012(19)
N8 0.015(2) 0.014(3) 0.018(3) 0.002(2) 0.003(2) 0.001(2)
N9 0.012(2) 0.016(3) 0.022(3) -0.003(2) 0.005(2) -0.003(2)
N10 0.017(3) 0.017(3) 0.026(3) 0.002(2) 0.008(2) -0.003(2)
N11 0.043(4) 0.020(3) 0.026(3) 0.002(2) -0.001(3) -0.001(3)
N12 0.026(3) 0.014(3) 0.037(3) 0.003(2) 0.009(3) 0.003(2)
N13 0.014(3) 0.021(3) 0.024(3) 0.002(2) 0.006(2) -0.002(2)
N14 0.015(3) 0.031(3) 0.020(3) 0.006(2) -0.002(2) -0.003(2)
N15 0.034(3) 0.024(3) 0.015(3) -0.002(2) -0.001(2) -0.002(3)
N16 0.023(3) 0.034(3) 0.024(3) -0.005(2) 0.005(2) 0.001(2)
C1 0.025(3) 0.025(3) 0.020(3) -0.006(3) 0.000(3) 0.002(3)
C2 0.023(3) 0.036(4) 0.028(4) 0.005(3) -0.004(3) -0.014(3)
C3 0.016(3) 0.040(4) 0.026(4) 0.005(3) 0.001(3) -0.009(3)
C4 0.016(3) 0.015(3) 0.017(3) 0.003(2) 0.003(2) 0.002(2)
C5 0.014(3) 0.017(3) 0.019(3) 0.005(2) 0.003(2) -0.003(2)
C6 0.013(3) 0.019(3) 0.030(4) 0.006(3) 0.007(3) -0.001(2)
C7 0.016(3) 0.028(4) 0.035(4) 0.002(3) 0.012(3) 0.005(3)
C8 0.025(3) 0.025(4) 0.027(4) -0.004(3) 0.008(3) 0.003(3)
C9 0.015(3) 0.016(3) 0.019(3) 0.005(2) 0.001(2) 0.003(2)
C10 0.027(4) 0.025(4) 0.028(4) -0.004(3) 0.000(3) -0.005(3)
C11 0.020(3) 0.030(4) 0.032(4) 0.000(3) -0.002(3) -0.005(3)
C12 0.016(3) 0.025(3) 0.022(3) -0.005(3) 0.003(3) 0.002(3)
C13 0.017(3) 0.042(4) 0.043(4) 0.001(4) 0.001(3) 0.006(3)
C14 0.022(3) 0.021(4) 0.049(5) -0.015(3) 0.010(3) 0.000(3)
C15 0.018(3) 0.027(3) 0.017(3) 0.001(3) -0.001(2) -0.004(3)
C16 0.012(3) 0.026(3) 0.023(3) 0.005(3) -0.002(2) -0.001(3)
C17 0.014(3) 0.016(3) 0.016(3) 0.002(2) 0.006(2) -0.001(2)
C18 0.014(3) 0.015(3) 0.018(3) 0.005(2) 0.002(2) 0.002(2)
C19 0.012(3) 0.022(3) 0.022(3) 0.000(3) 0.004(2) 0.001(2)
C20 0.015(3) 0.020(3) 0.021(3) 0.000(3) 0.004(2) 0.004(2)
C21 0.019(3) 0.015(3) 0.019(3) 0.000(2) 0.001(2) -0.001(2)
C22 0.010(3) 0.015(3) 0.016(3) 0.002(2) -0.001(2) -0.002(2)
C23 0.017(3) 0.016(3) 0.020(3) -0.002(2) 0.001(2) 0.000(2)
C24 0.018(3) 0.014(3) 0.029(3) -0.001(3) 0.002(3) -0.003(2)
C25 0.015(3) 0.013(3) 0.026(3) 0.001(2) 0.007(2) 0.000(2)
C26 0.014(3) 0.027(4) 0.035(4) -0.001(3) 0.011(3) 0.000(3)
O1 0.095(5) 0.026(3) 0.045(4) 0.004(3) 0.012(3) 0.021(3)
O2 0.043(3) 0.047(3) 0.042(3) -0.025(3) -0.002(3) 0.002(3)
O3 0.068(4) 0.036(3) 0.045(4) 0.010(3) -0.027(3) -0.013(3)
O4 0.072(4) 0.024(3) 0.037(3) 0.001(2) 0.027(3) 0.002(3)
O5 0.020(2) 0.022(2) 0.038(3) 0.003(2) 0.007(2) -0.0014(19)
O6 0.017(2) 0.031(3) 0.062(4) 0.005(3) 0.011(2) 0.001(2)
O7 0.028(3) 0.025(3) 0.027(3) -0.009(2) 0.009(2) -0.008(2)
O8 0.023(2) 0.021(2) 0.021(2) -0.0028(18) 0.0028(18) 0.0063(19)
O9 0.028(3) 0.028(3) 0.038(3) 0.013(2) -0.004(2) 0.003(2)
O10 0.022(2) 0.031(3) 0.030(3) 0.001(2) 0.001(2) -0.004(2)
O11 0.024(2) 0.033(3) 0.024(2) -0.002(2) 0.004(2) -0.004(2)
O12 0.019(2) 0.047(3) 0.034(3) 0.002(2) 0.007(2) -0.013(2)
O13 0.038(3) 0.043(3) 0.030(3) 0.003(2) 0.014(2) 0.002(2)
O14 0.027(3) 0.041(3) 0.034(3) -0.005(2) 0.002(2) -0.002(2)
O15 0.076(5) 0.052(4) 0.032(3) 0.020(3) 0.010(3) 0.015(3)
O16 0.047(3) 0.046(3) 0.038(3) -0.009(3) -0.007(3) 0.008(3)
O17 0.065(4) 0.074(5) 0.034(3) -0.011(3) 0.030(3) 0.002(4)
O18 0.019(3) 0.054(4) 0.059(4) -0.013(3) 0.009(2) 0.005(2)
N17 0.085(11) 0.094(9) 0.057(7) 0.018(7) 0.019(8) 0.048(9)
O19 0.049(7) 0.059(8) 0.056(5) -0.011(5) -0.008(6) 0.020(6)
O20 0.044(6) 0.093(9) 0.086(8) -0.009(7) 0.036(6) -0.012(6)
O21 0.075(10) 0.060(6) 0.045(8) 0.008(6) -0.003(5) 0.004(7)
N17A 0.085(11) 0.094(9) 0.057(7) 0.018(7) 0.019(8) 0.048(9)
O19A 0.049(7) 0.059(8) 0.056(5) -0.011(5) -0.008(6) 0.020(6)
O20A 0.044(6) 0.093(9) 0.086(8) -0.009(7) 0.036(6) -0.012(6)
O21A 0.075(10) 0.060(6) 0.045(8) 0.008(6) -0.003(5) 0.004(7)
O22 0.076(8) 0.029(6) 0.022(5) -0.004(4) 0.012(5) 0.008(6)

loop_
_atom_type_symbol
_atom_type_description
_atom_type_scat_dispersion_real
_atom_type_scat_dispersion_imag
_atom_type_scat_source
C C 0.0033 0.0016 'International Tables Vol C Tables 4.2.6.8 and 6.1.1.4'
H H 0.0000 0.0000 'International Tables Vol C Tables 4.2.6.8 and 6.1.1.4'
N N 0.0061 0.0033 'International Tables Vol C Tables 4.2.6.8 and 6.1.1.4'
O O 0.0106 0.0060 'International Tables Vol C Tables 4.2.6.8 and 6.1.1.4'
Ag Ag -0.8971 1.1015 'International Tables Vol C Tables 4.2.6.8 and 6.1.1.4'

loop_
_geom_angle_atom_site_label_1
_geom_angle_atom_site_label_2
_geom_angle_atom_site_label_3
_geom_angle
_geom_angle_site_symmetry_1
_geom_angle_site_symmetry_3
C4 Ag1 C17 170.3(2) . .
C4 Ag1 Ag3 114.77(16) . .
C17 Ag1 Ag3 55.50(15) . .
C4 Ag1 Ag2 59.16(16) . .
C17 Ag1 Ag2 114.24(16) . .
Ag3 Ag1 Ag2 74.362(19) . .
C4 Ag1 Ag4 94.14(16) . .
C17 Ag1 Ag4 95.12(15) . .
Ag3 Ag1 Ag4 144.99(2) . .
Ag2 Ag1 Ag4 140.26(2) . .
O7 Ag2 O5 126.56(15) . 1_545
O7 Ag2 C4 137.78(18) . .
O5 Ag2 C4 93.40(18) 1_545 .
O7 Ag2 O2 87.38(19) . .
O5 Ag2 O2 78.86(17) 1_545 .
C4 Ag2 O2 116.52(19) . .
O7 Ag2 O1 91.5(2) . .
O5 Ag2 O1 114.46(19) 1_545 .
C4 Ag2 O1 81.93(19) . .
O2 Ag2 O1 48.46(17) . .
O7 Ag2 Ag1 104.11(12) . .
O5 Ag2 Ag1 103.37(11) 1_545 .
C4 Ag2 Ag1 46.67(13) . .
O2 Ag2 Ag1 162.80(13) . .
O1 Ag2 Ag1 117.38(13) . .
O7 Ag2 Ag3 53.98(12) . .
O5 Ag2 Ag3 140.54(11) 1_545 .
C4 Ag2 Ag3 87.34(13) . .
O2 Ag2 Ag3 135.08(14) . .
O1 Ag2 Ag3 104.72(15) . .
Ag1 Ag2 Ag3 51.310(15) . .
O8 Ag3 C17 166.36(18) . .
O8 Ag3 O10 90.86(16) . .
C17 Ag3 O10 102.73(18) . .
O8 Ag3 Ag1 117.11(12) . .
C17 Ag3 Ag1 50.29(14) . .
O10 Ag3 Ag1 147.87(12) . .
O8 Ag3 Ag2 72.54(11) . .
C17 Ag3 Ag2 94.06(14) . .
O10 Ag3 Ag2 157.39(12) . .
Ag1 Ag3 Ag2 54.328(15) . .
C12 Ag4 C25 175.7(2) . .
C12 Ag4 Ag5 121.35(18) . .
C25 Ag4 Ag5 59.61(16) . .
C12 Ag4 Ag6 57.76(18) . .
C25 Ag4 Ag6 120.82(17) . .
Ag5 Ag4 Ag6 69.65(2) . .
C12 Ag4 Ag1 90.75(18) . .
C25 Ag4 Ag1 89.47(16) . .
Ag5 Ag4 Ag1 145.01(2) . .
Ag6 Ag4 Ag1 145.34(2) . .
O13 Ag5 C25 136.89(18) . .
O13 Ag5 O20 75.6(4) . .
C25 Ag5 O20 139.3(4) . .
O13 Ag5 O4 124.84(19) . .
C25 Ag5 O4 87.04(19) . .
O20 Ag5 O4 89.3(3) . .
O13 Ag5 Ag4 112.08(14) . .
C25 Ag5 Ag4 47.63(14) . .
O20 Ag5 Ag4 104.1(4) . .
O4 Ag5 Ag4 123.06(13) . .
O13 Ag5 Ag6 92.35(13) . .
C25 Ag5 Ag6 98.74(14) . .
O20 Ag5 Ag6 47.7(4) . .
O4 Ag5 Ag6 115.71(12) . .
Ag4 Ag5 Ag6 56.474(18) . .
O22 Ag6 O20 46.4(5) . .
O22 Ag6 O19 69.1(4) . 2_645
O20 Ag6 O19 107.9(5) . 2_645
O22 Ag6 O16 119.8(3) . .
O20 Ag6 O16 99.6(3) . .
O19 Ag6 O16 85.3(4) 2_645 .
O22 Ag6 C12 119.1(3) . .
O20 Ag6 C12 144.7(4) . .
O19 Ag6 C12 88.2(4) 2_645 .
O16 Ag6 C12 113.2(2) . .
O22 Ag6 Ag4 115.4(3) . .
O20 Ag6 Ag4 105.2(4) . .
O19 Ag6 Ag4 132.2(3) 2_645 .
O16 Ag6 Ag4 121.81(13) . .
C12 Ag6 Ag4 46.34(15) . .
O22 Ag6 Ag5 75.2(3) . .
O20 Ag6 Ag5 51.4(4) . .
O19 Ag6 Ag5 141.3(4) 2_645 .
O16 Ag6 Ag5 126.42(14) . .
C12 Ag6 Ag5 96.50(15) . .
Ag4 Ag6 Ag5 53.876(18) . .
O18 Ag7 O3 117.2(2) 2_655 4_575
O18 Ag7 O14 169.89(19) 2_655 .
O3 Ag7 O14 71.47(19) 4_575 .
C4 N1 C2 111.4(5) . .
C4 N1 C1 125.1(5) . .
C2 N1 C1 123.5(6) . .
C4 N2 C3 110.4(5) . .
C4 N2 C5 123.4(5) . .
C3 N2 C5 126.1(5) . .
C5 N3 C9 116.6(5) . .
C12 N4 C10 111.4(5) . .
C12 N4 C9 123.3(5) . .
C10 N4 C9 125.3(5) . .
C12 N5 C11 111.6(5) . .
C12 N5 C13 125.0(6) . .
C11 N5 C13 123.2(6) . .
C17 N6 C15 111.7(5) . .
C17 N6 C14 125.0(5) . .
C15 N6 C14 123.2(5) . .
C17 N7 C16 111.4(5) . .
C17 N7 C18 123.5(5) . .
C16 N7 C18 125.0(5) . .
C22 N8 C18 116.2(5) . .
C25 N9 C23 111.6(5) . .
C25 N9 C22 123.1(5) . .
C23 N9 C22 125.0(5) . .
C25 N10 C24 111.9(5) . .
C25 N10 C26 123.7(5) . .
C24 N10 C26 124.3(5) . .
O3 N11 O2 121.7(7) . .
O3 N11 O1 121.1(7) . .
O2 N11 O1 117.2(6) . .
O5 N12 O4 120.5(6) . .
O5 N12 O6 119.4(6) . .
O4 N12 O6 120.1(6) . .
O9 N13 O8 121.0(5) . .
O9 N13 O7 121.5(6) . .
O8 N13 O7 117.5(5) . .
O11 N14 O12 120.9(6) . .
O11 N14 O10 119.7(5) . .
O12 N14 O10 119.4(6) . .
O15 N15 O14 121.3(6) . .
O15 N15 O13 120.2(6) . .
O14 N15 O13 118.6(6) . .
O18 N16 O17 120.2(6) . .
O18 N16 O16 119.5(6) . .
O17 N16 O16 120.1(6) . .
N1 C1 H1AA 109.5 . .
N1 C1 H1BA 109.5 . .
H1AA C1 H1BA 109.5 . .
N1 C1 H1CA 109.5 . .
H1AA C1 H1CA 109.5 . .
H1BA C1 H1CA 109.5 . .
C3 C2 N1 106.9(6) . .
C3 C2 H2AA 126.6 . .
N1 C2 H2AA 126.6 . .
C2 C3 N2 106.5(6) . .
C2 C3 H3AA 126.7 . .
N2 C3 H3AA 126.7 . .
N1 C4 N2 104.7(5) . .
N1 C4 Ag1 128.7(4) . .
N2 C4 Ag1 124.9(4) . .
N1 C4 Ag2 107.1(4) . .
N2 C4 Ag2 105.1(4) . .
Ag1 C4 Ag2 74.16(18) . .
N3 C5 C6 124.1(6) . .
N3 C5 N2 114.0(5) . .
C6 C5 N2 122.0(5) . .
C7 C6 C5 117.6(6) . .
C7 C6 H6AA 121.2 . .
C5 C6 H6AA 121.2 . .
C6 C7 C8 120.4(6) . .
C6 C7 H7AA 119.8 . .
C8 C7 H7AA 119.8 . .
C9 C8 C7 116.4(6) . .
C9 C8 H8AA 121.8 . .
C7 C8 H8AA 121.8 . .
N3 C9 C8 124.8(6) . .
N3 C9 N4 113.3(5) . .
C8 C9 N4 121.9(6) . .
C11 C10 N4 105.8(6) . .
C11 C10 H10A 127.1 . .
N4 C10 H10A 127.1 . .
C10 C11 N5 107.0(6) . .
C10 C11 H11A 126.5 . .
N5 C11 H11A 126.5 . .
N5 C12 N4 104.1(5) . .
N5 C12 Ag4 134.3(5) . .
N4 C12 Ag4 119.4(4) . .
N5 C12 Ag6 105.5(4) . .
N4 C12 Ag6 106.7(4) . .
Ag4 C12 Ag6 75.9(2) . .
N5 C13 H13A 109.5 . .
N5 C13 H13B 109.5 . .
H13A C13 H13B 109.5 . .
N5 C13 H13C 109.5 . .
H13A C13 H13C 109.5 . .
H13B C13 H13C 109.5 . .
N6 C14 H14A 109.5 . .
N6 C14 H14B 109.5 . .
H14A C14 H14B 109.5 . .
N6 C14 H14C 109.5 . .
H14A C14 H14C 109.5 . .
H14B C14 H14C 109.5 . .
C16 C15 N6 107.1(6) . .
C16 C15 H15A 126.4 . .
N6 C15 H15A 126.4 . .
C15 C16 N7 106.4(6) . .
C15 C16 H16A 126.8 . .
N7 C16 H16A 126.8 . .
N6 C17 N7 103.4(5) . .
N6 C17 Ag1 130.1(4) . .
N7 C17 Ag1 119.9(4) . .
N6 C17 Ag3 112.6(4) . .
N7 C17 Ag3 112.3(4) . .
Ag1 C17 Ag3 74.21(18) . .
N8 C18 C19 124.7(6) . .
N8 C18 N7 113.0(5) . .
C19 C18 N7 122.3(5) . .
C18 C19 C20 116.7(6) . .
C18 C19 H19A 121.6 . .
C20 C19 H19A 121.6 . .
C19 C20 C21 120.6(6) . .
C19 C20 H20A 119.7 . .
C21 C20 H20A 119.7 . .
C22 C21 C20 116.6(6) . .
C22 C21 H21A 121.7 . .
C20 C21 H21A 121.7 . .
N8 C22 C21 125.2(5) . .
N8 C22 N9 113.2(5) . .
C21 C22 N9 121.7(5) . .
C24 C23 N9 106.2(6) . .
C24 C23 H23A 126.9 . .
N9 C23 H23A 126.9 . .
C23 C24 N10 107.1(5) . .
C23 C24 H24A 126.4 . .
N10 C24 H24A 126.4 . .
N10 C25 N9 103.1(5) . .
N10 C25 Ag4 130.9(4) . .
N9 C25 Ag4 122.1(4) . .
N10 C25 Ag5 110.0(4) . .
N9 C25 Ag5 111.0(4) . .
Ag4 C25 Ag5 72.76(19) . .
N10 C26 H26A 109.5 . .
N10 C26 H26B 109.5 . .
H26A C26 H26B 109.5 . .
N10 C26 H26C 109.5 . .
H26A C26 H26C 109.5 . .
H26B C26 H26C 109.5 . .
N11 O1 Ag2 96.4(4) . .
N11 O2 Ag2 97.7(4) . .
N11 O3 Ag7 104.2(4) . 4_676
N12 O4 Ag5 97.4(4) . .
N12 O5 Ag2 105.8(4) . 1_565
N13 O7 Ag2 110.7(3) . .
N13 O8 Ag3 106.3(4) . .
N14 O10 Ag3 99.4(4) . .
N15 O13 Ag5 107.8(4) . .
N15 O14 Ag7 100.8(4) . .
N16 O16 Ag6 98.2(4) . .
N16 O18 Ag7 109.6(4) . 2_645
O19 N17 O20 129.0(19) . .
O19 N17 O21 121.6(17) . .
O20 N17 O21 109.2(17) . .
N17 O19 Ag6 132.8(13) . 2_655
N17 O20 Ag6 124.5(13) . .
N17 O20 Ag5 110.3(12) . .
Ag6 O20 Ag5 80.9(5) . .
O19A N17A O21A 127(2) . .
O19A N17A O20A 108.1(17) . .
O21A N17A O20A 124.7(19) . .

loop_
_geom_bond_atom_site_label_1
_geom_bond_atom_site_label_2
_geom_bond_distance
_geom_bond_site_symmetry_2
Ag1 C4 2.141(6) .
Ag1 C17 2.175(6) .
Ag1 Ag3 2.7208(7) .
Ag1 Ag2 2.8317(7) .
Ag1 Ag4 2.9736(7) .
Ag2 O7 2.400(5) .
Ag2 O5 2.417(5) 1_545
Ag2 C4 2.527(6) .
Ag2 O2 2.576(6) .
Ag2 O1 2.587(7) .
Ag2 Ag3 3.3567(7) .
Ag3 O8 2.326(4) .
Ag3 C17 2.330(6) .
Ag3 O10 2.448(5) .
Ag4 C12 2.133(6) .
Ag4 C25 2.143(6) .
Ag4 Ag5 2.7701(7) .
Ag4 Ag6 2.8589(8) .
Ag5 O13 2.391(5) .
Ag5 C25 2.502(6) .
Ag5 O20 2.545(16) .
Ag5 O4 2.561(6) .
Ag5 Ag6 3.2154(9) .
Ag6 O22 2.289(11) .
Ag6 O20 2.408(17) .
Ag6 O19 2.496(14) 2_645
Ag6 O16 2.493(6) .
Ag6 C12 2.493(7) .
Ag7 O18 2.346(6) 2_655
Ag7 O3 2.487(6) 4_575
Ag7 O14 2.512(5) .
N1 C4 1.341(8) .
N1 C2 1.382(9) .
N1 C1 1.469(8) .
N2 C4 1.373(8) .
N2 C3 1.385(8) .
N2 C5 1.422(8) .
N3 C5 1.326(8) .
N3 C9 1.338(8) .
N4 C12 1.358(8) .
N4 C10 1.392(8) .
N4 C9 1.425(8) .
N5 C12 1.347(8) .
N5 C11 1.381(9) .
N5 C13 1.467(9) .
N6 C17 1.354(8) .
N6 C15 1.372(8) .
N6 C14 1.462(8) .
N7 C17 1.363(8) .
N7 C16 1.382(8) .
N7 C18 1.430(8) .
N8 C22 1.324(8) .
N8 C18 1.337(8) .
N9 C25 1.364(8) .
N9 C23 1.377(8) .
N9 C22 1.437(7) .
N10 C25 1.353(8) .
N10 C24 1.366(8) .
N10 C26 1.475(8) .
N11 O3 1.224(8) .
N11 O2 1.228(8) .
N11 O1 1.255(8) .
N12 O5 1.239(7) .
N12 O4 1.249(8) .
N12 O6 1.257(7) .
N13 O9 1.213(7) .
N13 O8 1.261(7) .
N13 O7 1.277(7) .
N14 O11 1.250(7) .
N14 O12 1.249(7) .
N14 O10 1.261(7) .
N15 O15 1.224(8) .
N15 O14 1.239(8) .
N15 O13 1.261(8) .
N16 O18 1.220(8) .
N16 O17 1.236(8) .
N16 O16 1.245(8) .
C1 H1AA 0.9800 .
C1 H1BA 0.9800 .
C1 H1CA 0.9800 .
C2 C3 1.353(10) .
C2 H2AA 0.9500 .
C3 H3AA 0.9500 .
C5 C6 1.377(9) .
C6 C7 1.371(10) .
C6 H6AA 0.9500 .
C7 C8 1.395(10) .
C7 H7AA 0.9500 .
C8 C9 1.371(9) .
C8 H8AA 0.9500 .
C10 C11 1.350(10) .
C10 H10A 0.9500 .
C11 H11A 0.9500 .
C13 H13A 0.9800 .
C13 H13B 0.9800 .
C13 H13C 0.9800 .
C14 H14A 0.9800 .
C14 H14B 0.9800 .
C14 H14C 0.9800 .
C15 C16 1.339(10) .
C15 H15A 0.9500 .
C16 H16A 0.9500 .
C18 C19 1.377(9) .
C19 C20 1.385(9) .
C19 H19A 0.9500 .
C20 C21 1.383(9) .
C20 H20A 0.9500 .
C21 C22 1.380(9) .
C21 H21A 0.9500 .
C23 C24 1.341(9) .
C23 H23A 0.9500 .
C24 H24A 0.9500 .
C26 H26A 0.9800 .
C26 H26B 0.9800 .
C26 H26C 0.9800 .
O3 Ag7 2.487(6) 4_676
O5 Ag2 2.417(5) 1_565
O18 Ag7 2.346(6) 2_645
N17 O19 1.274(16) .
N17 O20 1.275(17) .
N17 O21 1.283(17) .
O19 Ag6 2.496(14) 2_655
N17A O19A 1.230(17) .
N17A O21A 1.248(16) .
N17A O20A 1.253(17) .

loop_
_geom_torsion_atom_site_label_1
_geom_torsion_atom_site_label_2
_geom_torsion_atom_site_label_3
_geom_torsion_atom_site_label_4
_geom_torsion
_geom_torsion_site_symmetry_1
_geom_torsion_site_symmetry_4
C4 Ag1 Ag2 O7 144.4(2) . .
C17 Ag1 Ag2 O7 -27.5(2) . .
Ag3 Ag1 Ag2 O7 12.00(11) . .
Ag4 Ag1 Ag2 O7 -161.55(11) . .
C4 Ag1 Ag2 O5 -81.9(2) . 1_545
C17 Ag1 Ag2 O5 106.2(2) . 1_545
Ag3 Ag1 Ag2 O5 145.72(11) . 1_545
Ag4 Ag1 Ag2 O5 -27.84(12) . 1_545
C17 Ag1 Ag2 C4 -171.9(3) . .
Ag3 Ag1 Ag2 C4 -132.36(19) . .
Ag4 Ag1 Ag2 C4 54.09(19) . .
C4 Ag1 Ag2 O2 13.6(5) . .
C17 Ag1 Ag2 O2 -158.3(5) . .
Ag3 Ag1 Ag2 O2 -118.7(5) . .
Ag4 Ag1 Ag2 O2 67.7(5) . .
C4 Ag1 Ag2 O1 45.1(3) . .
C17 Ag1 Ag2 O1 -126.8(3) . .
Ag3 Ag1 Ag2 O1 -87.24(19) . .
Ag4 Ag1 Ag2 O1 99.20(19) . .
C4 Ag1 Ag2 Ag3 132.36(19) . .
C17 Ag1 Ag2 Ag3 -39.55(17) . .
Ag4 Ag1 Ag2 Ag3 -173.56(4) . .
C4 Ag1 Ag3 O8 -5.8(2) . .
C17 Ag1 Ag3 O8 173.7(2) . .
Ag2 Ag1 Ag3 O8 38.52(12) . .
Ag4 Ag1 Ag3 O8 -148.66(12) . .
C4 Ag1 Ag3 C17 -179.5(3) . .
Ag2 Ag1 Ag3 C17 -135.21(19) . .
Ag4 Ag1 Ag3 C17 37.6(2) . .
C4 Ag1 Ag3 O10 142.1(3) . .
C17 Ag1 Ag3 O10 -38.4(3) . .
Ag2 Ag1 Ag3 O10 -173.6(2) . .
Ag4 Ag1 Ag3 O10 -0.8(2) . .
C4 Ag1 Ag3 Ag2 -44.33(18) . .
C17 Ag1 Ag3 Ag2 135.21(19) . .
Ag4 Ag1 Ag3 Ag2 172.82(4) . .
O7 Ag2 Ag3 O8 49.97(18) . .
O5 Ag2 Ag3 O8 156.0(2) 1_545 .
C4 Ag2 Ag3 O8 -111.92(18) . .
O2 Ag2 Ag3 O8 14.0(2) . .
O1 Ag2 Ag3 O8 -30.98(19) . .
Ag1 Ag2 Ag3 O8 -144.47(12) . .
O7 Ag2 Ag3 C17 -132.6(2) . .
O5 Ag2 Ag3 C17 -26.6(2) 1_545 .
C4 Ag2 Ag3 C17 65.5(2) . .
O2 Ag2 Ag3 C17 -168.6(2) . .
O1 Ag2 Ag3 C17 146.4(2) . .
Ag1 Ag2 Ag3 C17 32.91(15) . .
O7 Ag2 Ag3 O10 5.5(3) . .
O5 Ag2 Ag3 O10 111.5(3) 1_545 .
C4 Ag2 Ag3 O10 -156.3(3) . .
O2 Ag2 Ag3 O10 -30.4(3) . .
O1 Ag2 Ag3 O10 -75.4(3) . .
Ag1 Ag2 Ag3 O10 171.1(3) . .
O7 Ag2 Ag3 Ag1 -165.56(13) . .
O5 Ag2 Ag3 Ag1 -59.56(17) 1_545 .
C4 Ag2 Ag3 Ag1 32.56(14) . .
O2 Ag2 Ag3 Ag1 158.46(18) . .
O1 Ag2 Ag3 Ag1 113.50(14) . .
C4 Ag1 Ag4 C12 123.1(2) . .
C17 Ag1 Ag4 C12 -59.9(2) . .
Ag3 Ag1 Ag4 C12 -90.21(17) . .
Ag2 Ag1 Ag4 C12 78.94(17) . .
C4 Ag1 Ag4 C25 -52.6(2) . .
C17 Ag1 Ag4 C25 124.4(2) . .
Ag3 Ag1 Ag4 C25 94.04(16) . .
Ag2 Ag1 Ag4 C25 -96.82(16) . .
C4 Ag1 Ag4 Ag5 -79.06(17) . .
C17 Ag1 Ag4 Ag5 97.92(16) . .
Ag3 Ag1 Ag4 Ag5 67.59(6) . .
Ag2 Ag1 Ag4 Ag5 -123.26(4) . .
C4 Ag1 Ag4 Ag6 99.96(17) . .
C17 Ag1 Ag4 Ag6 -83.06(16) . .
Ag3 Ag1 Ag4 Ag6 -113.39(5) . .
Ag2 Ag1 Ag4 Ag6 55.75(5) . .
C12 Ag4 Ag5 O13 50.7(2) . .
C25 Ag4 Ag5 O13 -134.1(2) . .
Ag6 Ag4 Ag5 O13 77.55(13) . .
Ag1 Ag4 Ag5 O13 -103.05(14) . .
C12 Ag4 Ag5 C25 -175.2(3) . .
Ag6 Ag4 Ag5 C25 -148.32(19) . .
Ag1 Ag4 Ag5 C25 31.08(19) . .
C12 Ag4 Ag5 O20 -29.2(4) . .
C25 Ag4 Ag5 O20 145.9(4) . .
Ag6 Ag4 Ag5 O20 -2.4(3) . .
Ag1 Ag4 Ag5 O20 177.0(3) . .
C12 Ag4 Ag5 O4 -127.8(2) . .
C25 Ag4 Ag5 O4 47.4(2) . .
Ag6 Ag4 Ag5 O4 -100.93(14) . .
Ag1 Ag4 Ag5 O4 78.47(15) . .
C12 Ag4 Ag5 Ag6 -26.9(2) . .
C25 Ag4 Ag5 Ag6 148.32(19) . .
Ag1 Ag4 Ag5 Ag6 179.40(4) . .
C12 Ag4 Ag6 O22 106.9(4) . .
C25 Ag4 Ag6 O22 -77.8(4) . .
Ag5 Ag4 Ag6 O22 -46.0(3) . .
Ag1 Ag4 Ag6 O22 134.6(3) . .
C12 Ag4 Ag6 O20 155.4(4) . .
C25 Ag4 Ag6 O20 -29.3(4) . .
Ag5 Ag4 Ag6 O20 2.5(3) . .
Ag1 Ag4 Ag6 O20 -176.9(3) . .
C12 Ag4 Ag6 O19 22.9(5) . 2_645
C25 Ag4 Ag6 O19 -161.8(5) . 2_645
Ag5 Ag4 Ag6 O19 -130.0(5) . 2_645
Ag1 Ag4 Ag6 O19 50.6(5) . 2_645
C12 Ag4 Ag6 O16 -92.8(3) . .
C25 Ag4 Ag6 O16 82.5(3) . .
Ag5 Ag4 Ag6 O16 114.35(17) . .
Ag1 Ag4 Ag6 O16 -65.05(17) . .
C25 Ag4 Ag6 C12 175.3(3) . .
Ag5 Ag4 Ag6 C12 -152.9(2) . .
Ag1 Ag4 Ag6 C12 27.7(2) . .
C12 Ag4 Ag6 Ag5 152.9(2) . .
C25 Ag4 Ag6 Ag5 -31.83(19) . .
Ag1 Ag4 Ag6 Ag5 -179.40(4) . .
O13 Ag5 Ag6 O22 22.7(3) . .
C25 Ag5 Ag6 O22 160.9(4) . .
O20 Ag5 Ag6 O22 -45.3(5) . .
O4 Ag5 Ag6 O22 -108.2(4) . .
Ag4 Ag5 Ag6 O22 137.8(3) . .
O13 Ag5 Ag6 O20 68.0(4) . .
C25 Ag5 Ag6 O20 -153.8(4) . .
O4 Ag5 Ag6 O20 -62.8(4) . .
Ag4 Ag5 Ag6 O20 -176.9(4) . .
O13 Ag5 Ag6 O19 -0.4(5) . 2_645
C25 Ag5 Ag6 O19 137.8(5) . 2_645
O20 Ag5 Ag6 O19 -68.4(7) . 2_645
O4 Ag5 Ag6 O19 -131.2(5) . 2_645
Ag4 Ag5 Ag6 O19 114.7(5) . 2_645
O13 Ag5 Ag6 O16 139.1(2) . .
C25 Ag5 Ag6 O16 -82.7(2) . .
O20 Ag5 Ag6 O16 71.1(5) . .
O4 Ag5 Ag6 O16 8.2(2) . .
Ag4 Ag5 Ag6 O16 -105.81(18) . .
O13 Ag5 Ag6 C12 -95.70(19) . .
C25 Ag5 Ag6 C12 42.5(2) . .
O20 Ag5 Ag6 C12 -163.7(4) . .
O4 Ag5 Ag6 C12 133.4(2) . .
Ag4 Ag5 Ag6 C12 19.40(15) . .
O13 Ag5 Ag6 Ag4 -115.09(13) . .
C25 Ag5 Ag6 Ag4 23.11(14) . .
O20 Ag5 Ag6 Ag4 176.9(4) . .
O4 Ag5 Ag6 Ag4 114.03(14) . .
C4 N1 C2 C3 -0.6(8) . .
C1 N1 C2 C3 178.1(6) . .
N1 C2 C3 N2 1.9(8) . .
C4 N2 C3 C2 -2.6(8) . .
C5 N2 C3 C2 176.3(6) . .
C2 N1 C4 N2 -1.0(7) . .
C1 N1 C4 N2 -179.6(6) . .
C2 N1 C4 Ag1 -166.5(5) . .
C1 N1 C4 Ag1 14.9(9) . .
C2 N1 C4 Ag2 110.3(5) . .
C1 N1 C4 Ag2 -68.3(6) . .
C3 N2 C4 N1 2.2(7) . .
C5 N2 C4 N1 -176.7(5) . .
C3 N2 C4 Ag1 168.4(5) . .
C5 N2 C4 Ag1 -10.5(8) . .
C3 N2 C4 Ag2 -110.6(5) . .
C5 N2 C4 Ag2 70.5(6) . .
Ag3 Ag1 C4 N1 -47.9(6) . .
Ag2 Ag1 C4 N1 -99.5(6) . .
Ag4 Ag1 C4 N1 111.8(5) . .
Ag3 Ag1 C4 N2 149.2(4) . .
Ag2 Ag1 C4 N2 97.6(5) . .
Ag4 Ag1 C4 N2 -51.1(5) . .
Ag3 Ag1 C4 Ag2 51.60(16) . .
Ag4 Ag1 C4 Ag2 -148.73(9) . .
O7 Ag2 C4 N1 69.1(5) . .
O5 Ag2 C4 N1 -128.4(4) 1_545 .
O2 Ag2 C4 N1 -49.2(5) . .
O1 Ag2 C4 N1 -14.2(4) . .
Ag1 Ag2 C4 N1 126.4(5) . .
Ag3 Ag2 C4 N1 91.1(4) . .
O7 Ag2 C4 N2 -179.9(3) . .
O5 Ag2 C4 N2 -17.4(4) 1_545 .
O2 Ag2 C4 N2 61.8(4) . .
O1 Ag2 C4 N2 96.8(4) . .
Ag1 Ag2 C4 N2 -122.6(4) . .
Ag3 Ag2 C4 N2 -157.9(4) . .
O7 Ag2 C4 Ag1 -57.2(3) . .
O5 Ag2 C4 Ag1 105.22(17) 1_545 .
O2 Ag2 C4 Ag1 -175.54(16) . .
O1 Ag2 C4 Ag1 -140.5(2) . .
Ag3 Ag2 C4 Ag1 -35.27(12) . .
C9 N3 C5 C6 2.6(9) . .
C9 N3 C5 N2 -177.5(5) . .
C4 N2 C5 N3 19.8(8) . .
C3 N2 C5 N3 -159.0(6) . .
C4 N2 C5 C6 -160.3(6) . .
C3 N2 C5 C6 21.0(10) . .
N3 C5 C6 C7 -2.9(9) . .
N2 C5 C6 C7 177.2(6) . .
C5 C6 C7 C8 0.9(10) . .
C6 C7 C8 C9 1.0(10) . .
C5 N3 C9 C8 -0.4(9) . .
C5 N3 C9 N4 -177.7(5) . .
C7 C8 C9 N3 -1.4(10) . .
C7 C8 C9 N4 175.7(6) . .
C12 N4 C9 N3 41.1(8) . .
C10 N4 C9 N3 -136.9(6) . .
C12 N4 C9 C8 -136.3(7) . .
C10 N4 C9 C8 45.8(9) . .
C12 N4 C10 C11 -0.4(8) . .
C9 N4 C10 C11 177.7(6) . .
N4 C10 C11 N5 -0.3(8) . .
C12 N5 C11 C10 1.0(8) . .
C13 N5 C11 C10 176.0(6) . .
C11 N5 C12 N4 -1.2(7) . .
C13 N5 C12 N4 -176.1(6) . .
C11 N5 C12 Ag4 -163.8(6) . .
C13 N5 C12 Ag4 21.3(10) . .
C11 N5 C12 Ag6 111.0(5) . .
C13 N5 C12 Ag6 -64.0(7) . .
C10 N4 C12 N5 1.0(7) . .
C9 N4 C12 N5 -177.2(5) . .
C10 N4 C12 Ag4 166.7(5) . .
C9 N4 C12 Ag4 -11.4(8) . .
C10 N4 C12 Ag6 -110.3(5) . .
C9 N4 C12 Ag6 71.5(6) . .
Ag5 Ag4 C12 N5 -68.0(7) . .
Ag6 Ag4 C12 N5 -98.1(7) . .
Ag1 Ag4 C12 N5 97.3(7) . .
Ag5 Ag4 C12 N4 131.5(4) . .
Ag6 Ag4 C12 N4 101.5(5) . .
Ag1 Ag4 C12 N4 -63.2(5) . .
Ag5 Ag4 C12 Ag6 30.0(2) . .
Ag1 Ag4 C12 Ag6 -164.65(11) . .
O22 Ag6 C12 N5 34.2(5) . .
O20 Ag6 C12 N5 88.7(8) . .
O19 Ag6 C12 N5 -30.6(5) 2_645 .
O16 Ag6 C12 N5 -114.7(4) . .
Ag4 Ag6 C12 N5 132.7(5) . .
Ag5 Ag6 C12 N5 110.9(4) . .
O22 Ag6 C12 N4 144.6(4) . .
O20 Ag6 C12 N4 -160.9(7) . .
O19 Ag6 C12 N4 79.8(5) 2_645 .
O16 Ag6 C12 N4 -4.3(5) . .
Ag4 Ag6 C12 N4 -116.9(5) . .
Ag5 Ag6 C12 N4 -138.7(4) . .
O22 Ag6 C12 Ag4 -98.5(3) . .
O20 Ag6 C12 Ag4 -44.0(7) . .
O19 Ag6 C12 Ag4 -163.3(4) 2_645 .
O16 Ag6 C12 Ag4 112.58(19) . .
Ag5 Ag6 C12 Ag4 -21.76(15) . .
C17 N6 C15 C16 0.8(7) . .
C14 N6 C15 C16 177.5(6) . .
N6 C15 C16 N7 0.2(7) . .
C17 N7 C16 C15 -1.2(7) . .
C18 N7 C16 C15 173.4(6) . .
C15 N6 C17 N7 -1.5(6) . .
C14 N6 C17 N7 -178.1(6) . .
C15 N6 C17 Ag1 -152.0(5) . .
C14 N6 C17 Ag1 31.4(9) . .
C15 N6 C17 Ag3 120.0(5) . .
C14 N6 C17 Ag3 -56.6(7) . .
C16 N7 C17 N6 1.6(6) . .
C18 N7 C17 N6 -173.1(5) . .
C16 N7 C17 Ag1 155.9(4) . .
C18 N7 C17 Ag1 -18.9(7) . .
C16 N7 C17 Ag3 -120.1(5) . .
C18 N7 C17 Ag3 65.2(6) . .
Ag3 Ag1 C17 N6 -106.6(6) . .
Ag2 Ag1 C17 N6 -58.5(6) . .
Ag4 Ag1 C17 N6 94.0(5) . .
Ag3 Ag1 C17 N7 107.0(5) . .
Ag2 Ag1 C17 N7 155.1(4) . .
Ag4 Ag1 C17 N7 -52.4(4) . .
Ag2 Ag1 C17 Ag3 48.08(16) . .
Ag4 Ag1 C17 Ag3 -159.42(10) . .
O8 Ag3 C17 N6 103.0(8) . .
O10 Ag3 C17 N6 -72.4(4) . .
Ag1 Ag3 C17 N6 127.3(5) . .
Ag2 Ag3 C17 N6 92.3(4) . .
O8 Ag3 C17 N7 -140.7(7) . .
O10 Ag3 C17 N7 43.9(4) . .
Ag1 Ag3 C17 N7 -116.4(5) . .
Ag2 Ag3 C17 N7 -151.4(4) . .
O8 Ag3 C17 Ag1 -24.4(9) . .
O10 Ag3 C17 Ag1 160.22(15) . .
Ag2 Ag3 C17 Ag1 -35.02(13) . .
C22 N8 C18 C19 -1.8(9) . .
C22 N8 C18 N7 -179.3(5) . .
C17 N7 C18 N8 35.0(8) . .
C16 N7 C18 N8 -139.0(6) . .
C17 N7 C18 C19 -142.6(6) . .
C16 N7 C18 C19 43.4(9) . .
N8 C18 C19 C20 2.3(9) . .
N7 C18 C19 C20 179.6(5) . .
C18 C19 C20 C21 -0.8(9) . .
C19 C20 C21 C22 -0.9(9) . .
C18 N8 C22 C21 -0.2(9) . .
C18 N8 C22 N9 179.5(5) . .
C20 C21 C22 N8 1.5(9) . .
C20 C21 C22 N9 -178.2(5) . .
C25 N9 C22 N8 35.5(8) . .
C23 N9 C22 N8 -136.9(6) . .
C25 N9 C22 C21 -144.8(6) . .
C23 N9 C22 C21 42.8(9) . .
C25 N9 C23 C24 -0.5(7) . .
C22 N9 C23 C24 172.7(5) . .
N9 C23 C24 N10 -0.5(7) . .
C25 N10 C24 C23 1.3(7) . .
C26 N10 C24 C23 -179.7(6) . .
C24 N10 C25 N9 -1.6(7) . .
C26 N10 C25 N9 179.5(5) . .
C24 N10 C25 Ag4 -159.1(5) . .
C26 N10 C25 Ag4 22.0(9) . .
C24 N10 C25 Ag5 116.8(5) . .
C26 N10 C25 Ag5 -62.2(7) . .
C23 N9 C25 N10 1.3(7) . .
C22 N9 C25 N10 -172.1(5) . .
C23 N9 C25 Ag4 161.3(4) . .
C22 N9 C25 Ag4 -12.0(8) . .
C23 N9 C25 Ag5 -116.4(5) . .
C22 N9 C25 Ag5 70.2(6) . .
Ag5 Ag4 C25 N10 -101.8(6) . .
Ag6 Ag4 C25 N10 -66.8(6) . .
Ag1 Ag4 C25 N10 95.4(6) . .
Ag5 Ag4 C25 N9 104.3(5) . .
Ag6 Ag4 C25 N9 139.3(4) . .
Ag1 Ag4 C25 N9 -58.5(5) . .
Ag6 Ag4 C25 Ag5 34.98(18) . .
Ag1 Ag4 C25 Ag5 -162.78(10) . .
O13 Ag5 C25 N10 -155.2(4) . .
O20 Ag5 C25 N10 71.7(7) . .
O4 Ag5 C25 N10 -13.7(4) . .
Ag4 Ag5 C25 N10 128.1(5) . .
Ag6 Ag5 C25 N10 101.8(4) . .
O13 Ag5 C25 N9 -41.8(5) . .
O20 Ag5 C25 N9 -174.8(6) . .
O4 Ag5 C25 N9 99.7(4) . .
Ag4 Ag5 C25 N9 -118.5(5) . .
Ag6 Ag5 C25 N9 -144.8(4) . .
O13 Ag5 C25 Ag4 76.7(3) . .
O20 Ag5 C25 Ag4 -56.4(6) . .
O4 Ag5 C25 Ag4 -141.85(18) . .
Ag6 Ag5 C25 Ag4 -26.29(14) . .
O3 N11 O1 Ag2 177.6(6) . .
O2 N11 O1 Ag2 -4.9(7) . .
O7 Ag2 O1 N11 87.9(5) . .
O5 Ag2 O1 N11 -43.9(5) 1_545 .
C4 Ag2 O1 N11 -133.9(5) . .
O2 Ag2 O1 N11 2.8(4) . .
Ag1 Ag2 O1 N11 -165.3(4) . .
Ag3 Ag2 O1 N11 141.0(4) . .
O3 N11 O2 Ag2 -177.6(6) . .
O1 N11 O2 Ag2 4.9(7) . .
O7 Ag2 O2 N11 -97.2(5) . .
O5 Ag2 O2 N11 134.7(5) 1_545 .
C4 Ag2 O2 N11 46.5(5) . .
O1 Ag2 O2 N11 -2.8(4) . .
Ag1 Ag2 O2 N11 35.5(8) . .
Ag3 Ag2 O2 N11 -68.8(5) . .
O2 N11 O3 Ag7 -13.5(9) . 4_676
O1 N11 O3 Ag7 163.8(6) . 4_676
O5 N12 O4 Ag5 162.5(5) . .
O6 N12 O4 Ag5 -17.3(6) . .
O13 Ag5 O4 N12 81.1(4) . .
C25 Ag5 O4 N12 -67.7(4) . .
O20 Ag5 O4 N12 152.9(5) . .
Ag4 Ag5 O4 N12 -100.7(4) . .
Ag6 Ag5 O4 N12 -165.9(3) . .
O4 N12 O5 Ag2 179.1(5) . 1_565
O6 N12 O5 Ag2 -1.1(6) . 1_565
O9 N13 O7 Ag2 -109.8(5) . .
O8 N13 O7 Ag2 71.2(5) . .
O5 Ag2 O7 N13 147.6(4) 1_545 .
C4 Ag2 O7 N13 -54.4(5) . .
O2 Ag2 O7 N13 73.6(4) . .
O1 Ag2 O7 N13 25.3(4) . .
Ag1 Ag2 O7 N13 -93.5(4) . .
Ag3 Ag2 O7 N13 -81.9(4) . .
O9 N13 O8 Ag3 -169.7(5) . .
O7 N13 O8 Ag3 9.4(6) . .
C17 Ag3 O8 N13 -61.3(9) . .
O10 Ag3 O8 N13 114.3(4) . .
Ag1 Ag3 O8 N13 -82.2(4) . .
Ag2 Ag3 O8 N13 -50.1(3) . .
O11 N14 O10 Ag3 -0.6(6) . .
O12 N14 O10 Ag3 -179.9(5) . .
O8 Ag3 O10 N14 -102.2(4) . .
C17 Ag3 O10 N14 76.7(4) . .
Ag1 Ag3 O10 N14 106.0(4) . .
Ag2 Ag3 O10 N14 -60.3(5) . .
O15 N15 O13 Ag5 -8.4(7) . .
O14 N15 O13 Ag5 170.8(5) . .
C25 Ag5 O13 N15 0.3(6) . .
O20 Ag5 O13 N15 150.8(6) . .
O4 Ag5 O13 N15 -130.4(4) . .
Ag4 Ag5 O13 N15 51.2(4) . .
Ag6 Ag5 O13 N15 105.7(4) . .
O15 N15 O14 Ag7 -157.8(6) . .
O13 N15 O14 Ag7 23.0(6) . .
O18 Ag7 O14 N15 -66.8(12) 2_655 .
O3 Ag7 O14 N15 83.2(4) 4_575 .
O18 N16 O16 Ag6 -174.7(6) . .
O17 N16 O16 Ag6 10.4(8) . .
O22 Ag6 O16 N16 131.4(5) . .
O20 Ag6 O16 N16 86.7(6) . .
O19 Ag6 O16 N16 -165.9(5) 2_645 .
C12 Ag6 O16 N16 -79.9(5) . .
Ag4 Ag6 O16 N16 -28.0(5) . .
Ag5 Ag6 O16 N16 38.1(5) . .
O17 N16 O18 Ag7 166.2(6) . 2_645
O16 N16 O18 Ag7 -8.7(8) . 2_645
O20 N17 O19 Ag6 -39(3) . 2_655
O21 N17 O19 Ag6 135.2(17) . 2_655
O19 N17 O20 Ag6 154.9(17) . .
O21 N17 O20 Ag6 -20(2) . .
O19 N17 O20 Ag5 -112(2) . .
O21 N17 O20 Ag5 73.2(17) . .
O22 Ag6 O20 N17 -143.4(17) . .
O19 Ag6 O20 N17 -109.2(15) 2_645 .
O16 Ag6 O20 N17 -21.0(15) . .
C12 Ag6 O20 N17 137.2(13) . .
Ag4 Ag6 O20 N17 105.8(15) . .
Ag5 Ag6 O20 N17 108.4(16) . .
O22 Ag6 O20 Ag5 108.1(6) . .
O19 Ag6 O20 Ag5 142.4(4) 2_645 .
O16 Ag6 O20 Ag5 -129.5(3) . .
C12 Ag6 O20 Ag5 28.8(8) . .
Ag4 Ag6 O20 Ag5 -2.6(3) . .
O13 Ag5 O20 N17 129.6(14) . .
C25 Ag5 O20 N17 -81.5(15) . .
O4 Ag5 O20 N17 3.2(13) . .
Ag4 Ag5 O20 N17 -120.8(13) . .
Ag6 Ag5 O20 N17 -123.5(14) . .
O13 Ag5 O20 Ag6 -106.9(3) . .
C25 Ag5 O20 Ag6 42.1(6) . .
O4 Ag5 O20 Ag6 126.7(3) . .
Ag4 Ag5 O20 Ag6 2.7(4) . .
